data_7023313
loop_
_publ_author_name
'Naziruddin, Abbas Raja'
'Huang, Zhao-Jiunn'
'Lai, Wei-Chih'
'Lin, Wan-Jung'
'Hwang, Wen-Shu'

_publ_section_title
;
 Ruthenium(II) carbonyl complexes bearing CCC-pincer bis-(carbene)
 ligands: synthesis, structures and activities toward recycle transfer
 hydrogenation reactions.
;
_journal_issue 36
_journal_name_full 'Dalton transactions (Cambridge, England : 2003)'
_journal_page_first 13161
_journal_page_last 13171
_journal_paper_doi 10.1039/c3dt51161h
_journal_volume 42
_journal_year 2013
_chemical_formula_sum 'C18 H16 F6 N5 O2 P Ru'
_chemical_formula_weight 580.40
_chemical_name_systematic
; 
 ? 
;
_space_group_IT_number 2
_symmetry_cell_setting triclinic
_symmetry_space_group_name_Hall '-P 1'
_symmetry_space_group_name_H-M 'P -1'
_atom_sites_solution_hydrogens geom
_atom_sites_solution_primary direct
_atom_sites_solution_secondary difmap
_audit_creation_method SHELXL-97
_cell_angle_alpha 79.4890(10)
_cell_angle_beta 70.5020(10)
_cell_angle_gamma 88.6630(10)
_cell_formula_units_Z 2
_cell_length_a 8.2596(2)
_cell_length_b 11.7151(3)
_cell_length_c 11.9249(3)
_cell_measurement_reflns_used 9176
_cell_measurement_temperature 296(2)
_cell_measurement_theta_max 30.45
_cell_measurement_theta_min 2.78
_cell_volume 1068.58(5)
_computing_cell_refinement 'Bruker SAINT'
_computing_data_collection 'Bruker APEX2'
_computing_data_reduction 'Bruker SAINT'
_computing_molecular_graphics 'Bruker SHELXTL'
_computing_publication_material 'Bruker SHELXTL'
_computing_structure_refinement 'SHELXL-97 (Sheldrick, 2008)'
_computing_structure_solution 'SHELXS-97 (Sheldrick, 2008)'
_diffrn_ambient_temperature 296(2)
_diffrn_measured_fraction_theta_full 0.990
_diffrn_measured_fraction_theta_max 0.990
_diffrn_measurement_device_type 'Bruker APEX-II CCD'
_diffrn_measurement_method '\f and \w scans'
_diffrn_radiation_monochromator graphite
_diffrn_radiation_source 'fine-focus sealed tube'
_diffrn_radiation_type MoK\a
_diffrn_radiation_wavelength 0.71073
_diffrn_reflns_av_R_equivalents 0.0305
_diffrn_reflns_av_sigmaI/netI 0.0306
_diffrn_reflns_limit_h_max 10
_diffrn_reflns_limit_h_min -11
_diffrn_reflns_limit_k_max 16
_diffrn_reflns_limit_k_min -16
_diffrn_reflns_limit_l_max 17
_diffrn_reflns_limit_l_min -17
_diffrn_reflns_number 22259
_diffrn_reflns_theta_full 30.72
_diffrn_reflns_theta_max 30.72
_diffrn_reflns_theta_min 1.77
_exptl_absorpt_coefficient_mu 0.887
_exptl_absorpt_correction_type none
_exptl_crystal_colour colourless
_exptl_crystal_density_diffrn 1.804
_exptl_crystal_density_method 'not measured'
_exptl_crystal_description block
_exptl_crystal_F_000 576
_exptl_crystal_size_max 0.185
_exptl_crystal_size_mid 0.183
_exptl_crystal_size_min 0.154
_refine_diff_density_max 0.758
_refine_diff_density_min -0.514
_refine_diff_density_rms 0.084
_refine_ls_extinction_method none
_refine_ls_goodness_of_fit_ref 1.028
_refine_ls_hydrogen_treatment constr
_refine_ls_matrix_type full
_refine_ls_number_parameters 318
_refine_ls_number_reflns 6567
_refine_ls_number_restraints 0
_refine_ls_restrained_S_all 1.028
_refine_ls_R_factor_all 0.0408
_refine_ls_R_factor_gt 0.0339
_refine_ls_shift/su_max 0.001
_refine_ls_shift/su_mean 0.000
_refine_ls_structure_factor_coef Fsqd
_refine_ls_weighting_details 'calc w=1/[\s^2^(Fo^2^)+(0.0536P)^2^+0.4701P] where P=(Fo^2^+2Fc^2^)/3'
_refine_ls_weighting_scheme calc
_refine_ls_wR_factor_gt 0.0885
_refine_ls_wR_factor_ref 0.0945
_reflns_number_gt 5756
_reflns_number_total 6567
_reflns_threshold_expression >2sigma(I)
_cod_data_source_file c3dt51161h.txt
_cod_data_source_block 1
_cod_depositor_comments
;
The following automatic conversions were performed:

'_symmetry_cell_setting' value 'Triclinic' changed to 'triclinic'
according to /home/saulius/struct/CIF-dictionaries/cif_core.dic
dictionary named 'cif_core.dic' version 2.4.2 from 2011-04-26.

Automatic conversion script
Id: cif_fix_values 1891 2012-01-12 08:04:46Z andrius 
;
_cod_original_sg_symbol_H-M P-1
_cod_database_code 7023313

loop_
_symmetry_equiv_pos_as_xyz
'x, y, z'
'-x, -y, -z'

loop_
_atom_site_label
_atom_site_type_symbol
_atom_site_fract_x
_atom_site_fract_y
_atom_site_fract_z
_atom_site_U_iso_or_equiv
_atom_site_adp_type
_atom_site_occupancy
_atom_site_symmetry_multiplicity
_atom_site_calc_flag
_atom_site_refinement_flags
_atom_site_disorder_assembly
_atom_site_disorder_group
Ru2 Ru 0.311671(19) 0.268175(14) 0.882808(14) 0.03424(6) Uani 1 1 d . A 1
O1 O 0.3402(4) 0.4847(2) 0.9895(3) 0.0818(7) Uani 1 1 d . A 1
O2 O 0.3851(2) 0.09776(17) 1.07756(17) 0.0500(4) Uani 1 1 d . A 1
N1 N 0.7213(2) 0.2709(2) 0.7233(2) 0.0540(6) Uani 1 1 d . A 1
N2 N 0.5516(3) 0.1462(2) 0.70263(18) 0.0482(5) Uani 1 1 d . A 1
N3 N -0.0910(2) 0.26530(17) 1.05152(16) 0.0382(4) Uani 1 1 d . A 1
N4 N -0.0223(2) 0.15336(16) 0.92132(15) 0.0336(3) Uani 1 1 d . A 1
N9 N 0.2735(2) 0.38883(17) 0.73848(18) 0.0402(4) Uani 1 1 d . A 1
C1 C 0.2608(3) 0.13682(19) 0.80604(18) 0.0353(4) Uani 1 1 d . A 1
C2 C 0.0938(3) 0.09691(18) 0.83276(18) 0.0353(4) Uani 1 1 d . A 1
C3 C 0.3904(3) 0.0908(2) 0.72176(19) 0.0428(5) Uani 1 1 d . A 1
C4 C 0.3577(4) 0.0051(2) 0.6655(2) 0.0530(6) Uani 1 1 d . A 1
H4 H 0.4465 -0.0264 0.6100 0.064 Uiso 1 1 calc R A 1
C5 C 0.0533(3) 0.0122(2) 0.7773(2) 0.0439(5) Uani 1 1 d . A 1
H5 H -0.0598 -0.0134 0.7952 0.053 Uiso 1 1 calc R A 1
C6 C 0.1883(4) -0.0324(2) 0.6944(2) 0.0533(6) Uani 1 1 d . A 1
H6 H 0.1644 -0.0896 0.6568 0.064 Uiso 1 1 calc R A 1
C7 C 0.5539(3) 0.2352(2) 0.7615(2) 0.0441(5) Uani 1 1 d . A 1
C8 C 0.7159(4) 0.1268(3) 0.6293(2) 0.0639(8) Uani 1 1 d . A 1
H8 H 0.7470 0.0707 0.5807 0.077 Uiso 1 1 calc R A 1
C9 C 0.8202(4) 0.2046(3) 0.6423(3) 0.0682(9) Uani 1 1 d . A 1
H9 H 0.9385 0.2129 0.6039 0.082 Uiso 1 1 calc R A 1
C10 C 0.7876(4) 0.3653(3) 0.7602(3) 0.0685(9) Uani 1 1 d . A 1
H10A H 0.8759 0.3378 0.7929 0.103 Uiso 1 1 calc R A 1
H10B H 0.6963 0.3944 0.8208 0.103 Uiso 1 1 calc R A 1
H10C H 0.8346 0.4264 0.6915 0.103 Uiso 1 1 calc R A 1
C11 C 0.0453(2) 0.23403(18) 0.96417(18) 0.0339(4) Uani 1 1 d . A 1
C12 C -0.1974(3) 0.1353(2) 0.9808(2) 0.0405(4) Uani 1 1 d . A 1
H12 H -0.2705 0.0846 0.9669 0.049 Uiso 1 1 calc R A 1
C13 C -0.2406(3) 0.2052(2) 1.0620(2) 0.0433(5) Uani 1 1 d . A 1
H13 H -0.3501 0.2124 1.1157 0.052 Uiso 1 1 calc R A 1
C14 C -0.0818(4) 0.3428(3) 1.1319(2) 0.0533(6) Uani 1 1 d . A 1
H14A H 0.0011 0.3159 1.1700 0.080 Uiso 1 1 calc R A 1
H14B H -0.1925 0.3439 1.1927 0.080 Uiso 1 1 calc R A 1
H14C H -0.0481 0.4199 1.0859 0.080 Uiso 1 1 calc R A 1
C15 C 0.3405(3) 0.4040(2) 0.9505(3) 0.0502(6) Uani 1 1 d . A 1
C16 C 0.3557(3) 0.1636(2) 1.0052(2) 0.0379(4) Uani 1 1 d . A 1
C17 C 0.2673(3) 0.4607(2) 0.6628(2) 0.0418(4) Uani 1 1 d . A 1
C18 C 0.2623(4) 0.5548(3) 0.5663(3) 0.0583(7) Uani 1 1 d . A 1
H18A H 0.3446 0.6153 0.5572 0.087 Uiso 1 1 calc R A 1
H18B H 0.1493 0.5851 0.5859 0.087 Uiso 1 1 calc R A 1
H18C H 0.2898 0.5261 0.4919 0.087 Uiso 1 1 calc R A 1
P1 P 0.29940(10) 0.28845(7) 0.36339(7) 0.05531(17) Uani 1 1 d . B 1
F1 F 0.2557(8) 0.2852(5) 0.5010(3) 0.143(3) Uani 0.752(7) 1 d P B 1
F2 F 0.3581(9) 0.2927(6) 0.2246(4) 0.162(3) Uani 0.752(7) 1 d P B 1
F3 F 0.1345(4) 0.3504(4) 0.3649(6) 0.142(3) Uani 0.752(7) 1 d P B 1
F4 F 0.4044(3) 0.4106(2) 0.3311(3) 0.0936(7) Uani 1 1 d . . .
F5 F 0.1977(6) 0.1707(3) 0.4021(4) 0.1584(16) Uani 1 1 d . . .
F6 F 0.4820(6) 0.2355(4) 0.3586(7) 0.156(3) Uani 0.752(7) 1 d P B 1
F8 F 0.1631(13) 0.3570(9) 0.4560(9) 0.077(3) Uiso 0.248(7) 1 d P B 2
F7 F 0.4058(17) 0.2055(11) 0.2866(12) 0.095(4) Uiso 0.248(7) 1 d P B 2
F9 F 0.2277(19) 0.3379(10) 0.2596(13) 0.097(4) Uiso 0.248(7) 1 d P B 2
F10 F 0.394(2) 0.2535(13) 0.4551(16) 0.117(5) Uiso 0.248(7) 1 d P B 2

loop_
_atom_site_aniso_label
_atom_site_aniso_U_11
_atom_site_aniso_U_22
_atom_site_aniso_U_33
_atom_site_aniso_U_23
_atom_site_aniso_U_13
_atom_site_aniso_U_12
Ru2 0.02494(9) 0.03945(10) 0.03691(9) -0.00395(6) -0.01021(6) 0.00201(6)
O1 0.0863(18) 0.0673(14) 0.119(2) -0.0397(14) -0.0583(17) 0.0039(12)
O2 0.0446(9) 0.0541(10) 0.0519(9) 0.0019(8) -0.0230(8) -0.0002(7)
N1 0.0264(8) 0.0667(14) 0.0517(11) 0.0203(10) -0.0070(8) 0.0020(8)
N2 0.0344(9) 0.0589(12) 0.0378(9) 0.0020(8) -0.0010(7) 0.0136(8)
N3 0.0309(8) 0.0453(10) 0.0349(8) -0.0073(7) -0.0070(6) 0.0071(7)
N4 0.0258(7) 0.0386(8) 0.0359(8) -0.0053(6) -0.0104(6) 0.0031(6)
N9 0.0331(9) 0.0436(10) 0.0430(9) -0.0062(8) -0.0124(7) 0.0033(7)
C1 0.0316(9) 0.0390(10) 0.0331(9) -0.0056(7) -0.0089(7) 0.0057(8)
C2 0.0360(10) 0.0366(10) 0.0331(9) -0.0049(7) -0.0126(7) 0.0065(8)
C3 0.0416(11) 0.0469(12) 0.0328(9) -0.0027(8) -0.0061(8) 0.0124(9)
C4 0.0674(17) 0.0499(13) 0.0335(10) -0.0084(9) -0.0069(10) 0.0174(12)
C5 0.0532(13) 0.0415(11) 0.0404(10) -0.0054(9) -0.0210(10) 0.0007(10)
C6 0.0778(19) 0.0452(12) 0.0393(11) -0.0127(9) -0.0207(12) 0.0071(12)
C7 0.0276(9) 0.0520(13) 0.0425(11) 0.0079(9) -0.0072(8) 0.0056(9)
C8 0.0413(13) 0.082(2) 0.0446(13) 0.0056(13) 0.0066(10) 0.0237(14)
C9 0.0320(12) 0.089(2) 0.0550(15) 0.0203(15) 0.0043(11) 0.0167(13)
C10 0.0387(13) 0.0710(19) 0.083(2) 0.0262(16) -0.0246(13) -0.0106(12)
C11 0.0273(9) 0.0389(10) 0.0340(9) -0.0045(7) -0.0096(7) 0.0038(7)
C12 0.0263(9) 0.0454(11) 0.0462(11) 0.0004(9) -0.0122(8) 0.0007(8)
C13 0.0280(9) 0.0518(13) 0.0427(11) -0.0017(9) -0.0062(8) 0.0054(8)
C14 0.0513(14) 0.0604(15) 0.0489(13) -0.0224(11) -0.0117(11) 0.0109(12)
C15 0.0443(13) 0.0512(13) 0.0638(15) -0.0108(11) -0.0293(11) -0.0006(10)
C16 0.0257(9) 0.0452(11) 0.0419(10) -0.0062(8) -0.0112(7) 0.0002(8)
C17 0.0377(11) 0.0439(11) 0.0441(11) -0.0088(9) -0.0140(9) 0.0045(9)
C18 0.0720(18) 0.0518(14) 0.0510(14) 0.0000(11) -0.0258(13) 0.0099(13)
P1 0.0545(4) 0.0500(4) 0.0485(3) -0.0077(3) -0.0016(3) 0.0104(3)
F1 0.181(6) 0.180(5) 0.0499(17) -0.004(2) -0.018(2) -0.052(4)
F2 0.203(6) 0.197(6) 0.059(2) -0.049(3) 0.009(3) -0.043(5)
F3 0.0477(17) 0.104(3) 0.243(8) 0.034(3) -0.044(3) 0.0099(17)
F4 0.0707(13) 0.0826(15) 0.1168(19) 0.0019(13) -0.0272(13) -0.0143(11)
F5 0.200(4) 0.0695(17) 0.173(3) -0.0209(19) -0.018(3) -0.046(2)
F6 0.090(3) 0.094(3) 0.263(7) -0.024(4) -0.040(4) 0.047(2)

loop_
_atom_type_symbol
_atom_type_description
_atom_type_scat_dispersion_real
_atom_type_scat_dispersion_imag
_atom_type_scat_source
C C 0.0033 0.0016 'International Tables Vol C Tables 4.2.6.8 and 6.1.1.4'
H H 0.0000 0.0000 'International Tables Vol C Tables 4.2.6.8 and 6.1.1.4'
F F 0.0171 0.0103 'International Tables Vol C Tables 4.2.6.8 and 6.1.1.4'
N N 0.0061 0.0033 'International Tables Vol C Tables 4.2.6.8 and 6.1.1.4'
O O 0.0106 0.0060 'International Tables Vol C Tables 4.2.6.8 and 6.1.1.4'
P P 0.1023 0.0942 'International Tables Vol C Tables 4.2.6.8 and 6.1.1.4'
Ru Ru -1.2594 0.8363 'International Tables Vol C Tables 4.2.6.8 and 6.1.1.4'

loop_
_geom_angle_atom_site_label_1
_geom_angle_atom_site_label_2
_geom_angle_atom_site_label_3
_geom_angle
C16 Ru2 C15 93.49(11)
C16 Ru2 C1 91.89(9)
C15 Ru2 C1 173.50(9)
C16 Ru2 C11 91.65(8)
C15 Ru2 C11 100.54(10)
C1 Ru2 C11 75.64(8)
C16 Ru2 C7 89.28(9)
C15 Ru2 C7 108.03(11)
C1 Ru2 C7 75.67(9)
C11 Ru2 C7 151.31(10)
C16 Ru2 N9 177.39(8)
C15 Ru2 N9 86.32(10)
C1 Ru2 N9 88.48(8)
C11 Ru2 N9 90.94(7)
C7 Ru2 N9 88.31(8)
C7 N1 C9 110.2(3)
C7 N1 C10 125.0(3)
C9 N1 C10 124.7(3)
C7 N2 C8 111.0(3)
C7 N2 C3 118.45(19)
C8 N2 C3 130.6(3)
C11 N3 C13 110.83(19)
C11 N3 C14 124.9(2)
C13 N3 C14 124.0(2)
C11 N4 C12 111.50(18)
C11 N4 C2 117.46(17)
C12 N4 C2 130.87(19)
C17 N9 Ru2 172.19(19)
C3 C1 C2 118.5(2)
C3 C1 Ru2 121.03(17)
C2 C1 Ru2 120.37(15)
C1 C2 C5 122.0(2)
C1 C2 N4 110.88(18)
C5 C2 N4 127.1(2)
C1 C3 C4 121.9(2)
C1 C3 N2 110.2(2)
C4 C3 N2 127.9(2)
C3 C4 C6 117.9(2)
C3 C4 H4 121.1
C6 C4 H4 121.1
C6 C5 C2 117.3(2)
C6 C5 H5 121.4
C2 C5 H5 121.4
C5 C6 C4 122.4(2)
C5 C6 H6 118.8
C4 C6 H6 118.8
N1 C7 N2 104.6(2)
N1 C7 Ru2 140.8(2)
N2 C7 Ru2 114.53(16)
C9 C8 N2 106.2(3)
C9 C8 H8 126.9
N2 C8 H8 126.9
C8 C9 N1 108.0(2)
C8 C9 H9 126.0
N1 C9 H9 126.0
N3 C11 N4 104.02(17)
N3 C11 Ru2 140.56(16)
N4 C11 Ru2 115.40(14)
C13 C12 N4 106.4(2)
C13 C12 H12 126.8
N4 C12 H12 126.8
C12 C13 N3 107.26(19)
C12 C13 H13 126.4
N3 C13 H13 126.4
O1 C15 Ru2 172.8(2)
O2 C16 Ru2 178.0(2)
N9 C17 C18 178.5(3)
F3 P1 F5 89.5(2)
F3 P1 F1 91.0(4)
F5 P1 F1 85.3(2)
F3 P1 F2 92.7(4)
F5 P1 F2 97.1(3)
F1 P1 F2 175.5(3)
F3 P1 F6 174.4(2)
F5 P1 F6 96.1(3)
F1 P1 F6 89.1(4)
F2 P1 F6 86.9(4)
F3 P1 F4 91.10(19)
F5 P1 F4 176.7(2)
F1 P1 F4 91.4(2)
F2 P1 F4 86.1(2)
F6 P1 F4 83.3(2)

loop_
_geom_bond_atom_site_label_1
_geom_bond_atom_site_label_2
_geom_bond_distance
Ru2 C16 1.856(2)
Ru2 C15 1.963(3)
Ru2 C1 2.045(2)
Ru2 C11 2.102(2)
Ru2 C7 2.116(2)
Ru2 N9 2.1245(19)
O1 C15 1.127(3)
O2 C16 1.135(3)
N1 C7 1.354(3)
N1 C9 1.386(4)
N1 C10 1.443(5)
N2 C7 1.363(4)
N2 C8 1.387(3)
N2 C3 1.425(3)
N3 C11 1.350(3)
N3 C13 1.394(3)
N3 C14 1.455(3)
N4 C11 1.363(3)
N4 C12 1.383(3)
N4 C2 1.422(3)
N9 C17 1.130(3)
C1 C3 1.378(3)
C1 C2 1.380(3)
C2 C5 1.391(3)
C3 C4 1.382(4)
C4 C6 1.386(4)
C4 H4 0.9300
C5 C6 1.385(4)
C5 H5 0.9300
C6 H6 0.9300
C8 C9 1.332(5)
C8 H8 0.9300
C9 H9 0.9300
C10 H10A 0.9600
C10 H10B 0.9600
C10 H10C 0.9600
C12 C13 1.335(4)
C12 H12 0.9300
C13 H13 0.9300
C14 H14A 0.9600
C14 H14B 0.9600
C14 H14C 0.9600
C17 C18 1.452(3)
C18 H18A 0.9600
C18 H18B 0.9600
C18 H18C 0.9600
P1 F3 1.524(3)
P1 F5 1.544(3)
P1 F1 1.551(4)
P1 F2 1.554(4)
P1 F6 1.605(4)
P1 F4 1.607(2)
